data_7133093
loop_
_publ_author_name
'Iwai, Yuudai'
'Nakaya, Manabu'
'Tsuji, Yuta'
'Le Ouay, Benjamin'
'Ohba, Masaaki'
'Ohtani, Ryo'

_publ_section_title
;
 Giant anisotropic thermal expansion of copper-cyanido flat layers with
 flexible copper nodes.
;
_journal_issue 51
_journal_name_full 'Chemical communications (Cambridge, England)'
_journal_page_first 6512
_journal_page_last 6515
_journal_paper_doi 10.1039/d4cc01232a
_journal_volume 60
_journal_year 2024
_chemical_formula_moiety '0.5(C4 Cu4 N8), C8 H20 N'
_chemical_formula_sum 'C10 H20 Cu2 N5'
_chemical_formula_weight 337.39
_space_group_crystal_system orthorhombic
_space_group_IT_number 72
_space_group_name_Hall '-I 2 2c'
_space_group_name_H-M_alt 'I b a m'
_atom_sites_solution_hydrogens geom
_atom_sites_solution_primary dual
_audit_creation_date 2023-04-13
_audit_creation_method
;
Olex2 1.3
(compiled 2020.11.12 svn.r5f609507 for OlexSys, GUI svn.r6408)
;
_audit_update_record
;
2024-03-04 deposited with the CCDC.	2024-05-27 downloaded from the CCDC.
;
_cell_angle_alpha 90
_cell_angle_beta 90
_cell_angle_gamma 90
_cell_formula_units_Z 4
_cell_length_a 14.9083(10)
_cell_length_b 8.1008(5)
_cell_length_c 12.1620(7)
_cell_measurement_reflns_used 5877
_cell_measurement_temperature 100.0
_cell_measurement_theta_max 28.79
_cell_measurement_theta_min 2.73
_cell_volume 1468.79(16)
_computing_molecular_graphics 'Olex2 1.3 (Dolomanov et al., 2009)'
_computing_publication_material 'Olex2 1.3 (Dolomanov et al., 2009)'
_computing_structure_refinement 'SHELXL 2018/3 (Sheldrick, 2015)'
_computing_structure_solution 'SHELXT 2018/2 (Sheldrick, 2018)'
_diffrn_ambient_temperature 100.0
_diffrn_measured_fraction_theta_full 0.996
_diffrn_measured_fraction_theta_max 0.987
_diffrn_measurement_device_type 'Bruker APEX-II CCD'
_diffrn_measurement_method '\f and \w scans'
_diffrn_radiation_type MoK\a
_diffrn_radiation_wavelength 0.71073
_diffrn_reflns_av_R_equivalents 0.0478
_diffrn_reflns_av_unetI/netI 0.0307
_diffrn_reflns_Laue_measured_fraction_full 0.996
_diffrn_reflns_Laue_measured_fraction_max 0.987
_diffrn_reflns_limit_h_max 19
_diffrn_reflns_limit_h_min -19
_diffrn_reflns_limit_k_max 10
_diffrn_reflns_limit_k_min -9
_diffrn_reflns_limit_l_max 15
_diffrn_reflns_limit_l_min -15
_diffrn_reflns_number 5857
_diffrn_reflns_point_group_measured_fraction_full 0.996
_diffrn_reflns_point_group_measured_fraction_max 0.987
_diffrn_reflns_theta_full 25.242
_diffrn_reflns_theta_max 27.876
_diffrn_reflns_theta_min 2.733
_diffrn_standards_number 0
_exptl_absorpt_coefficient_mu 2.883
_exptl_absorpt_correction_T_max 0.7460
_exptl_absorpt_correction_T_min 0.5445
_exptl_absorpt_correction_type multi-scan
_exptl_absorpt_process_details
;
SADABS-2016/2 (Bruker,2016/2) was used for absorption correction.
wR2(int) was 0.1016 before and 0.0688 after correction.
The Ratio of minimum to maximum transmission is 0.7299.
The \l/2 correction factor is Not present.
;
_exptl_crystal_colour colourless
_exptl_crystal_colour_primary colourless
_exptl_crystal_density_diffrn 1.526
_exptl_crystal_description block
_exptl_crystal_F_000 692
_exptl_crystal_size_max 0.424
_exptl_crystal_size_mid 0.153
_exptl_crystal_size_min 0.083
_refine_diff_density_max 0.480
_refine_diff_density_min -0.386
_refine_diff_density_rms 0.068
_refine_ls_extinction_method none
_refine_ls_goodness_of_fit_ref 1.128
_refine_ls_hydrogen_treatment constr
_refine_ls_matrix_type full
_refine_ls_number_parameters 47
_refine_ls_number_reflns 916
_refine_ls_number_restraints 0
_refine_ls_restrained_S_all 1.128
_refine_ls_R_factor_all 0.0278
_refine_ls_R_factor_gt 0.0254
_refine_ls_shift/su_max 0.000
_refine_ls_shift/su_mean 0.000
_refine_ls_structure_factor_coef Fsqd
_refine_ls_weighting_details 'w=1/[\s^2^(Fo^2^)+(0.0252P)^2^+1.8954P] where P=(Fo^2^+2Fc^2^)/3'
_refine_ls_weighting_scheme calc
_refine_ls_wR_factor_gt 0.0660
_refine_ls_wR_factor_ref 0.0676
_reflns_Friedel_coverage 0.000
_reflns_number_gt 851
_reflns_number_total 916
_reflns_threshold_expression 'I > 2\s(I)'
_cod_data_source_file d4cc01232a2.cif
_cod_data_source_block 230413_teacu_100k
_cod_depositor_comments 'Adding full bibliography for 7133093--7133099.cif.'
_cod_database_code 7133093
_shelx_shelxl_version_number 2018/3
_shelx_space_group_comment
;
The symmetry employed for this shelxl refinement is uniquely defined
by the following loop, which should always be used as a source of
symmetry information in preference to the above space-group names.
They are only intended as comments.
;
_shelx_estimated_absorpt_t_max 0.796
_shelx_estimated_absorpt_t_min 0.374
_olex2_refinement_description
;
1. Fixed Uiso
 At 1.2 times of:
  All C(H,H) groups
 At 1.5 times of:
  All C(H,H,H) groups
2.a Secondary CH2 refined with riding coordinates:
 C2(H2A,H2B)
2.b Idealised Me refined as rotating group:
 C3(H3A,H3B,H3C)
;
_olex2_submission_special_instructions 'No special instructions were received'

loop_
_space_group_symop_operation_xyz
'x, y, z'
'-x, -y, z'
'-x+1/2, y+1/2, -z'
'x+1/2, -y+1/2, -z'
'x+1/2, y+1/2, z+1/2'
'-x+1/2, -y+1/2, z+1/2'
'-x+1, y+1, -z+1/2'
'x+1, -y+1, -z+1/2'
'-x, -y, -z'
'x, y, -z'
'x-1/2, -y-1/2, z'
'-x-1/2, y-1/2, z'
'-x+1/2, -y+1/2, -z+1/2'
'x+1/2, y+1/2, -z+1/2'
'x, -y, z+1/2'
'-x, y, z+1/2'

loop_
_atom_site_label
_atom_site_type_symbol
_atom_site_fract_x
_atom_site_fract_y
_atom_site_fract_z
_atom_site_U_iso_or_equiv
_atom_site_adp_type
_atom_site_occupancy
_atom_site_site_symmetry_order
_atom_site_calc_flag
_atom_site_refinement_flags_posn
_atom_site_refinement_flags_adp
_atom_site_refinement_flags_occupancy
_atom_site_disorder_assembly
_atom_site_disorder_group
Cu1 Cu 0.34597(2) 0.11774(4) 0.500000 0.02705(14) Uani 1 2 d S T P . .
N3 N 0.500000 0.500000 0.750000 0.0205(6) Uani 1 4 d S T P . .
N1 N 0.24690(15) 0.4467(3) 0.500000 0.0290(5) Uani 1 2 d S T P . .
N2 N 0.46452(15) 0.0319(3) 0.500000 0.0322(5) Uani 1 2 d S T P . .
C1 C 0.29378(16) 0.3316(3) 0.500000 0.0214(5) Uani 1 2 d S T P . .
C2 C 0.44286(12) 0.3942(2) 0.82604(15) 0.0271(4) Uani 1 1 d . . . . .
H2A H 0.483339 0.331150 0.875059 0.032 Uiso 1 1 calc R U . . .
H2B H 0.406466 0.468268 0.872936 0.032 Uiso 1 1 calc R U . . .
C3 C 0.38049(15) 0.2738(3) 0.76966(18) 0.0447(5) Uani 1 1 d . . . . .
H3A H 0.415631 0.197262 0.724482 0.067 Uiso 1 1 calc R U . . .
H3B H 0.338436 0.334511 0.722773 0.067 Uiso 1 1 calc R U . . .
H3C H 0.346966 0.211460 0.825182 0.067 Uiso 1 1 calc R U . . .

loop_
_atom_site_aniso_label
_atom_site_aniso_U_11
_atom_site_aniso_U_22
_atom_site_aniso_U_33
_atom_site_aniso_U_23
_atom_site_aniso_U_13
_atom_site_aniso_U_12
Cu1 0.0290(2) 0.0278(2) 0.0244(2) 0.000 0.000 0.00170(12)
N3 0.0144(12) 0.0363(15) 0.0110(12) 0.000 0.000 0.000
N1 0.0243(10) 0.0301(12) 0.0326(11) 0.000 0.000 -0.0086(9)
N2 0.0312(11) 0.0289(12) 0.0365(12) 0.000 0.000 -0.0038(9)
C1 0.0225(11) 0.0186(10) 0.0230(11) 0.000 0.000 -0.0048(9)
C2 0.0226(8) 0.0431(11) 0.0155(8) 0.0103(7) 0.0056(7) 0.0044(7)
C3 0.0389(11) 0.0637(14) 0.0317(11) 0.0177(10) 0.0028(9) -0.0223(10)

loop_
_atom_type_symbol
_atom_type_description
_atom_type_scat_dispersion_real
_atom_type_scat_dispersion_imag
_atom_type_scat_source
C C 0.0033 0.0016 'International Tables Vol C Tables 4.2.6.8 and 6.1.1.4'
H H 0.0000 0.0000 'International Tables Vol C Tables 4.2.6.8 and 6.1.1.4'
Cu Cu 0.3201 1.2651 'International Tables Vol C Tables 4.2.6.8 and 6.1.1.4'
N N 0.0061 0.0033 'International Tables Vol C Tables 4.2.6.8 and 6.1.1.4'

loop_
_exptl_crystal_face_index_h
_exptl_crystal_face_index_k
_exptl_crystal_face_index_l
_exptl_crystal_face_perp_dist
0.00 -1.00 0.00 0.0570
0.00 -1.00 -1.00 0.0410
1.00 -1.00 0.00 0.0250
-1.00 0.00 -1.00 0.0670
1.00 0.00 1.00 0.1490
0.00 0.00 1.00 0.2120
-1.00 0.00 1.00 0.1990
1.00 0.00 -1.00 0.0230
-1.00 0.00 0.00 0.0640
1.00 0.00 0.00 0.0080
0.00 1.00 0.00 0.0260
-1.00 1.00 -1.00 0.0590

loop_
_geom_angle_atom_site_label_1
_geom_angle_atom_site_label_2
_geom_angle_atom_site_label_3
_geom_angle
_geom_angle_site_symmetry_1
_geom_angle_site_symmetry_3
_geom_angle_publ_flag
N2 Cu1 N1 113.50(9) . 3_546 ?
C1 Cu1 N1 110.84(10) . 3_546 ?
C1 Cu1 N2 135.66(10) . . ?
C2 N3 C2 111.42(14) 2_665 8_456 ?
C2 N3 C2 111.42(14) 7_546 . ?
C2 N3 C2 105.15(15) 2_665 . ?
C2 N3 C2 105.15(15) 8_456 7_546 ?
C2 N3 C2 111.93(14) 2_665 7_546 ?
C2 N3 C2 111.93(14) 8_456 . ?
C1 N1 Cu1 171.9(2) . 3_556 ?
N2 N2 Cu1 175.4(3) 9_656 . ?
N1 C1 Cu1 167.3(2) . . ?
N3 C2 H2A 108.4 . . ?
N3 C2 H2B 108.4 . . ?
H2A C2 H2B 107.4 . . ?
C3 C2 N3 115.60(14) . . ?
C3 C2 H2A 108.4 . . ?
C3 C2 H2B 108.4 . . ?
C2 C3 H3A 109.5 . . ?
C2 C3 H3B 109.5 . . ?
C2 C3 H3C 109.5 . . ?
H3A C3 H3B 109.5 . . ?
H3A C3 H3C 109.5 . . ?
H3B C3 H3C 109.5 . . ?

loop_
_geom_bond_atom_site_label_1
_geom_bond_atom_site_label_2
_geom_bond_distance
_geom_bond_site_symmetry_2
_geom_bond_publ_flag
Cu1 N1 1.959(2) 3_546 ?
Cu1 N2 1.899(2) . ?
Cu1 C1 1.899(2) . ?
N3 C2 1.5218(17) 2_665 ?
N3 C2 1.5218(17) . ?
N3 C2 1.5218(17) 7_546 ?
N3 C2 1.5218(17) 8_456 ?
N1 C1 1.165(4) . ?
N2 N2 1.177(5) 9_656 ?
C2 H2A 0.9900 . ?
C2 H2B 0.9900 . ?
C2 C3 1.512(3) . ?
C3 H3A 0.9800 . ?
C3 H3B 0.9800 . ?
C3 H3C 0.9800 . ?

loop_
_geom_torsion_atom_site_label_1
_geom_torsion_atom_site_label_2
_geom_torsion_atom_site_label_3
_geom_torsion_atom_site_label_4
_geom_torsion
_geom_torsion_site_symmetry_1
_geom_torsion_site_symmetry_2
_geom_torsion_site_symmetry_3
_geom_torsion_site_symmetry_4
_geom_torsion_publ_flag
N1 Cu1 C1 N1 0.0 3_546 . . . ?
N2 Cu1 C1 N1 180.0 . . . . ?
C2 N3 C2 C3 -178.83(19) 2_665 . . . ?
C2 N3 C2 C3 -57.38(15) 7_546 . . . ?
C2 N3 C2 C3 60.04(15) 8_456 . . . ?
